data_7044748
loop_
_publ_author_name
'Zou, Jiyong'
'Li, Ling'
'You, Shengyong'
'Cui, Hong-Min'
'Zeng, Guoping'
'Cui, Jian-zhong'

_publ_section_title
;
 Tuning the luminescence of two 3d-4f metal-organic frameworks for fast
 response and highly selective detection of aniline
;
_journal_name_full 'Dalton Transactions'
_journal_paper_doi 10.1039/C7DT03545D
_journal_year 2017
_chemical_formula_sum 'C26 H28 Eu0 N3 O17 Tb Zn'
_chemical_formula_weight 878.80
_space_group_crystal_system monoclinic
_space_group_IT_number 14
_space_group_name_Hall '-P 2ybc'
_space_group_name_H-M_alt 'P 1 21/c 1'
_symmetry_space_group_name_Hall '-P 2ybc'
_symmetry_space_group_name_H-M 'P 1 21/c 1'
_atom_sites_solution_hydrogens geom
_audit_creation_method SHELXL-2014/7
_audit_update_record
;
2017-06-26 deposited with the CCDC.
2017-11-13 downloaded from the CCDC.
;
_cell_angle_alpha 90
_cell_angle_beta 113.2490(10)
_cell_angle_gamma 90
_cell_formula_units_Z 4
_cell_length_a 17.9663(18)
_cell_length_b 12.9541(13)
_cell_length_c 14.8528(16)
_cell_measurement_reflns_used 9069
_cell_measurement_temperature 100(2)
_cell_measurement_theta_max 27.5657
_cell_measurement_theta_min 2.7433
_cell_volume 3176.1(6)
_computing_structure_refinement 'SHELXL-2014/7 (Sheldrick, 2014)'
_diffrn_ambient_temperature 100(2)
_diffrn_measured_fraction_theta_full 0.999
_diffrn_measured_fraction_theta_max 0.999
_diffrn_measurement_device_type bruker-CCD
_diffrn_radiation_type MoK\a
_diffrn_radiation_wavelength 0.71073
_diffrn_reflns_av_R_equivalents 0.0399
_diffrn_reflns_av_unetI/netI 0.0430
_diffrn_reflns_Laue_measured_fraction_full 0.999
_diffrn_reflns_Laue_measured_fraction_max 0.999
_diffrn_reflns_limit_h_max 21
_diffrn_reflns_limit_h_min -21
_diffrn_reflns_limit_k_max 15
_diffrn_reflns_limit_k_min -10
_diffrn_reflns_limit_l_max 17
_diffrn_reflns_limit_l_min -16
_diffrn_reflns_number 15991
_diffrn_reflns_point_group_measured_fraction_full 0.999
_diffrn_reflns_point_group_measured_fraction_max 0.999
_diffrn_reflns_theta_full 25.009
_diffrn_reflns_theta_max 25.009
_diffrn_reflns_theta_min 2.468
_exptl_absorpt_coefficient_mu 3.046
_exptl_crystal_colour yellow
_exptl_crystal_density_diffrn 1.838
_exptl_crystal_description block
_exptl_crystal_F_000 1744
_exptl_crystal_size_max 0.210
_exptl_crystal_size_mid 0.200
_exptl_crystal_size_min 0.170
_refine_diff_density_max 1.490
_refine_diff_density_min -1.219
_refine_diff_density_rms 0.127
_refine_ls_extinction_method none
_refine_ls_goodness_of_fit_ref 1.140
_refine_ls_hydrogen_treatment constr
_refine_ls_matrix_type full
_refine_ls_number_parameters 452
_refine_ls_number_reflns 5600
_refine_ls_number_restraints 354
_refine_ls_restrained_S_all 1.182
_refine_ls_R_factor_all 0.0357
_refine_ls_R_factor_gt 0.0300
_refine_ls_shift/su_max 0.001
_refine_ls_shift/su_mean 0.000
_refine_ls_structure_factor_coef Fsqd
_refine_ls_weighting_details 'w=1/[\s^2^(Fo^2^)+(0.0378P)^2^+2.1625P] where P=(Fo^2^+2Fc^2^)/3'
_refine_ls_weighting_scheme calc
_refine_ls_wR_factor_gt 0.0763
_refine_ls_wR_factor_ref 0.0803
_reflns_Friedel_coverage 0.000
_reflns_number_gt 4930
_reflns_number_total 5600
_reflns_threshold_expression 'I > 2\s(I)'
_cod_data_source_file c7dt03545d2.cif
_cod_data_source_block Zn-Tb
_cod_database_code 7044748
_shelx_shelxl_version_number 2014/7
_shelx_space_group_comment
;
The symmetry employed for this shelxl refinement is uniquely defined
by the following loop, which should always be used as a source of
symmetry information in preference to the above space-group names.
They are only intended as comments.
;
_shelx_estimated_absorpt_t_min 0.567
_shelx_estimated_absorpt_t_max 0.625

loop_
_space_group_symop_operation_xyz
'x, y, z'
'-x, y+1/2, -z+1/2'
'-x, -y, -z'
'x, -y-1/2, z-1/2'

loop_
_atom_site_label
_atom_site_type_symbol
_atom_site_fract_x
_atom_site_fract_y
_atom_site_fract_z
_atom_site_U_iso_or_equiv
_atom_site_adp_type
_atom_site_occupancy
_atom_site_site_symmetry_order
_atom_site_calc_flag
_atom_site_refinement_flags_posn
_atom_site_refinement_flags_adp
_atom_site_refinement_flags_occupancy
_atom_site_disorder_assembly
_atom_site_disorder_group
Tb1 Tb 0.37811(2) 0.97455(2) 0.45206(2) 0.00869(8) Uani 1 1 d . . . . .
Zn1 Zn 0.14202(3) 1.08990(3) 0.35800(3) 0.01395(12) Uani 1 1 d . . . . .
O1 O 0.31264(16) 1.3496(2) 0.89572(19) 0.0171(6) Uani 1 1 d . . . . .
O2 O 0.18634(16) 1.3180(2) 0.7867(2) 0.0191(6) Uani 1 1 d . . . . .
O3 O 0.24489(15) 1.1901(2) 0.68578(19) 0.0159(6) Uani 1 1 d . . . . .
O4 O 0.18529(16) 1.1121(2) 0.5005(2) 0.0185(6) Uani 1 1 d . . . . .
O5 O 0.29583(17) 1.0137(2) 0.5371(2) 0.0193(6) Uani 1 1 d . . . . .
O6 O 0.45400(15) 0.9084(2) 0.6142(2) 0.0172(6) Uani 1 1 d . . . . .
O7 O 0.58383(15) 0.96147(19) 0.67015(19) 0.0122(6) Uani 1 1 d . . . . .
O8 O 0.49171(15) 0.7930(2) 0.78415(19) 0.0135(6) Uani 1 1 d . . . . .
O9 O 0.41127(16) 0.6750(2) 0.8726(2) 0.0185(6) Uani 1 1 d . . . . .
O10 O 0.52582(16) 0.60180(19) 0.96805(19) 0.0148(6) Uani 1 1 d . . . . .
O11 O 0.25786(15) 0.9462(2) 0.3128(2) 0.0150(6) Uani 1 1 d . . . . .
O12 O 0.13203(16) 0.9488(2) 0.3097(2) 0.0178(6) Uani 1 1 d . . . . .
O13 O 0.09963(15) 0.7615(2) 0.2363(2) 0.0163(6) Uani 1 1 d . . . . .
O14 O -0.03468(16) 0.6539(2) 0.1863(2) 0.0236(7) Uani 1 1 d . . . . .
O15 O 0.0233(2) 0.5121(3) 0.1561(3) 0.0383(9) Uani 1 1 d . . . . .
O16 O 0.31508(17) 0.8158(2) 0.4752(2) 0.0215(6) Uani 1 1 d . . . . .
O17A O 0.0285(11) 0.5830(10) 0.4153(10) 0.098(6) Uani 0.421(9) 1 d . . P A 1
O17 O 0.1033(7) 0.6234(6) 0.4289(6) 0.071(3) Uani 0.579(9) 1 d . . P A 2
C1 C 0.2621(2) 1.3028(3) 0.8240(3) 0.0160(7) Uani 1 1 d . U . . .
C2 C 0.2928(2) 1.2188(3) 0.7799(3) 0.0184(7) Uani 1 1 d . U . . .
C3 C 0.3607(3) 1.1603(3) 0.8147(3) 0.0224(8) Uani 1 1 d . U . . .
H3A H 0.4032 1.1644 0.8780 0.027 Uiso 1 1 calc R U . . .
C4 C 0.3560(2) 1.0918(3) 0.7383(3) 0.0218(8) Uani 1 1 d . U . . .
H4A H 0.3948 1.0408 0.7407 0.026 Uiso 1 1 calc R U . . .
C5 C 0.2854(2) 1.1130(3) 0.6608(3) 0.0178(7) Uani 1 1 d . U . . .
C6 C 0.2531(2) 1.0762(3) 0.5585(3) 0.0174(7) Uani 1 1 d . U . . .
C7 C 0.5258(2) 0.9128(3) 0.6761(3) 0.0128(7) Uani 1 1 d . U . . .
C8 C 0.5479(2) 0.8539(3) 0.7690(3) 0.0135(7) Uani 1 1 d . U . . .
C9 C 0.6211(2) 0.8442(3) 0.8448(3) 0.0169(7) Uani 1 1 d . U . . .
H9A H 0.6697 0.8789 0.8520 0.020 Uiso 1 1 calc R U . . .
C10 C 0.6111(2) 0.7727(3) 0.9104(3) 0.0172(7) Uani 1 1 d . U . . .
H10A H 0.6517 0.7497 0.9705 0.021 Uiso 1 1 calc R U . . .
C11 C 0.5324(2) 0.7429(3) 0.8715(3) 0.0147(7) Uani 1 1 d . U . . .
C12 C 0.4869(2) 0.6692(3) 0.9055(3) 0.0140(7) Uani 1 1 d . U . . .
C13 C 0.1911(2) 0.9052(3) 0.2969(3) 0.0176(8) Uani 1 1 d . U . . .
C14 C 0.1767(2) 0.7989(3) 0.2612(3) 0.0187(7) Uani 1 1 d . U . . .
C15 C 0.2256(3) 0.7237(3) 0.2527(3) 0.0243(8) Uani 1 1 d . U . . .
H15A H 0.2815 0.7299 0.2653 0.029 Uiso 1 1 calc R U . . .
C16 C 0.1771(3) 0.6334(3) 0.2213(3) 0.0260(8) Uani 1 1 d . U . . .
H16A H 0.1942 0.5674 0.2092 0.031 Uiso 1 1 calc R U . . .
C17 C 0.1013(2) 0.6606(3) 0.2120(3) 0.0211(8) Uani 1 1 d . U . . .
C18 C 0.0240(3) 0.6027(3) 0.1819(3) 0.0242(8) Uani 1 1 d . U . . .
C19 C 0.3271(3) 0.7664(3) 0.5504(3) 0.0239(9) Uani 1 1 d . U . . .
H19 H 0.3289 0.8036 0.6063 0.029 Uiso 1 1 calc R U . . .
C20 C 0.3505(4) 0.6121(4) 0.6488(4) 0.0571(15) Uani 1 1 d . U . . .
H20A H 0.3568 0.5383 0.6391 0.086 Uiso 1 1 calc R U . . .
H20B H 0.3996 0.6382 0.7015 0.086 Uiso 1 1 calc R U . . .
H20C H 0.3039 0.6225 0.6664 0.086 Uiso 1 1 calc R U . . .
C21 C 0.3458(5) 0.6062(5) 0.4819(5) 0.0680(17) Uani 1 1 d . U . . .
H21A H 0.3531 0.5334 0.5016 0.102 Uiso 1 1 calc R U . . .
H21B H 0.2969 0.6137 0.4216 0.102 Uiso 1 1 calc R U . . .
H21C H 0.3930 0.6301 0.4703 0.102 Uiso 1 1 calc R U . . .
C22 C 0.1034(3) 0.8315(6) 0.4797(5) 0.0674(18) Uani 1 1 d . U . . .
H22A H 0.1508 0.8410 0.4636 0.101 Uiso 1 1 calc R U . . .
H22B H 0.0949 0.8938 0.5118 0.101 Uiso 1 1 calc R U . . .
H22C H 0.1124 0.7724 0.5240 0.101 Uiso 1 1 calc R U . . .
C23 C -0.0405(3) 0.7977(4) 0.4105(5) 0.0492(14) Uani 1 1 d . U . . .
H23A H -0.0875 0.7850 0.3493 0.074 Uiso 1 1 calc R U . . .
H23B H -0.0324 0.7384 0.4543 0.074 Uiso 1 1 calc R U . . .
H23C H -0.0499 0.8598 0.4421 0.074 Uiso 1 1 calc R U . . .
C24A C 0.0553(9) 0.5001(11) 0.4021(11) 0.048(2) Uani 0.421(9) 1 d . U P A 1
H24A H 0.0308 0.4667 0.3404 0.057 Uiso 0.421(9) 1 calc R U P A 1
C24 C 0.1153(6) 0.5310(6) 0.4180(7) 0.0385(14) Uani 0.579(9) 1 d . U P A 2
H24 H 0.1211 0.5142 0.3589 0.046 Uiso 0.579(9) 1 calc R U P A 2
C25 C 0.1457(4) 0.3553(5) 0.4554(5) 0.0672(17) Uani 1 1 d . U . . .
H25A H 0.1469 0.3060 0.5061 0.101 Uiso 1 1 calc R U . . .
H25B H 0.1071 0.3314 0.3913 0.101 Uiso 1 1 calc R U . . .
H25C H 0.1998 0.3606 0.4545 0.101 Uiso 1 1 calc R U . . .
C26 C 0.1267(5) 0.4802(5) 0.5712(5) 0.073(2) Uani 1 1 d . U . . .
H26A H 0.1308 0.4170 0.6091 0.110 Uiso 1 1 calc R U . . .
H26B H 0.1749 0.5229 0.6042 0.110 Uiso 1 1 calc R U . . .
H26C H 0.0782 0.5187 0.5661 0.110 Uiso 1 1 calc R U . . .
N1 N 0.3374(3) 0.6673(3) 0.5591(3) 0.0403(11) Uani 1 1 d . . . . .
N2 N 0.0313(3) 0.8122(3) 0.3892(3) 0.0371(10) Uani 1 1 d . . . . .
H2WA H 0.0234 0.8666 0.3477 0.044 Uiso 1 1 calc R U . . .
H2WB H 0.0396 0.7549 0.3589 0.044 Uiso 1 1 calc R U . . .
N3 N 0.1211(3) 0.4541(3) 0.4762(3) 0.0426(11) Uani 1 1 d . . . . .

loop_
_atom_site_aniso_label
_atom_site_aniso_U_11
_atom_site_aniso_U_22
_atom_site_aniso_U_33
_atom_site_aniso_U_23
_atom_site_aniso_U_13
_atom_site_aniso_U_12
Tb1 0.00875(12) 0.00837(12) 0.00880(12) -0.00023(6) 0.00330(8) -0.00045(6)
Zn1 0.0114(2) 0.0127(2) 0.0171(3) -0.00039(17) 0.00501(19) 0.00101(17)
O1 0.0201(15) 0.0148(14) 0.0120(15) 0.0014(11) 0.0015(12) -0.0001(11)
O2 0.0137(14) 0.0198(15) 0.0211(16) -0.0020(11) 0.0038(12) 0.0011(11)
O3 0.0153(14) 0.0176(15) 0.0152(15) -0.0012(11) 0.0066(12) 0.0018(11)
O4 0.0166(14) 0.0202(15) 0.0192(16) -0.0018(11) 0.0075(12) 0.0040(11)
O5 0.0227(16) 0.0203(16) 0.0202(16) 0.0013(12) 0.0143(13) 0.0052(12)
O6 0.0094(13) 0.0231(16) 0.0155(15) 0.0083(11) 0.0008(12) -0.0022(11)
O7 0.0124(14) 0.0108(13) 0.0123(14) 0.0007(10) 0.0036(11) -0.0023(10)
O8 0.0108(13) 0.0161(14) 0.0123(14) 0.0045(11) 0.0031(11) -0.0018(10)
O9 0.0151(15) 0.0161(15) 0.0257(17) 0.0067(12) 0.0095(13) 0.0023(11)
O10 0.0189(14) 0.0110(14) 0.0116(14) 0.0006(10) 0.0031(12) 0.0004(10)
O11 0.0088(13) 0.0138(14) 0.0181(15) -0.0016(11) 0.0007(11) -0.0045(11)
O12 0.0155(14) 0.0115(14) 0.0279(17) -0.0040(12) 0.0103(13) -0.0007(11)
O13 0.0120(13) 0.0154(14) 0.0212(16) -0.0054(11) 0.0060(12) -0.0049(11)
O14 0.0131(14) 0.0215(16) 0.0346(19) -0.0005(13) 0.0075(13) -0.0039(12)
O15 0.034(2) 0.0295(19) 0.061(3) -0.0248(17) 0.0287(19) -0.0179(15)
O16 0.0277(16) 0.0167(15) 0.0201(16) 0.0017(12) 0.0094(13) -0.0059(12)
O17A 0.132(14) 0.051(8) 0.073(9) 0.003(6) -0.002(9) 0.049(9)
O17 0.127(9) 0.037(5) 0.059(6) 0.015(4) 0.047(6) 0.037(5)
C1 0.0163(16) 0.0183(17) 0.0155(17) 0.0008(14) 0.0085(14) -0.0017(14)
C2 0.0198(16) 0.0204(16) 0.0153(16) -0.0002(13) 0.0073(13) -0.0005(13)
C3 0.0221(16) 0.0255(17) 0.0180(17) 0.0013(14) 0.0063(14) 0.0047(14)
C4 0.0211(16) 0.0237(17) 0.0199(17) -0.0011(14) 0.0076(14) 0.0065(14)
C5 0.0208(16) 0.0187(16) 0.0172(16) 0.0005(13) 0.0110(13) 0.0023(13)
C6 0.0194(16) 0.0180(17) 0.0183(17) 0.0010(14) 0.0112(14) 0.0006(14)
C7 0.0146(16) 0.0108(15) 0.0134(16) 0.0011(13) 0.0059(13) 0.0009(13)
C8 0.0135(15) 0.0133(15) 0.0149(16) 0.0012(13) 0.0069(12) -0.0001(12)
C9 0.0149(15) 0.0169(16) 0.0177(16) 0.0017(13) 0.0051(13) 0.0001(13)
C10 0.0161(15) 0.0172(16) 0.0158(16) 0.0044(13) 0.0034(13) 0.0010(13)
C11 0.0166(15) 0.0140(15) 0.0125(15) 0.0033(13) 0.0046(13) 0.0037(13)
C12 0.0184(16) 0.0122(16) 0.0127(16) -0.0002(13) 0.0077(13) 0.0020(13)
C13 0.0175(16) 0.0170(17) 0.0191(17) -0.0019(13) 0.0080(14) 0.0013(14)
C14 0.0157(15) 0.0185(16) 0.0242(17) -0.0061(14) 0.0104(13) -0.0043(13)
C15 0.0194(16) 0.0224(17) 0.0324(18) -0.0086(14) 0.0114(14) -0.0039(14)
C16 0.0224(16) 0.0210(16) 0.0358(18) -0.0100(14) 0.0129(14) -0.0008(14)
C17 0.0207(15) 0.0175(16) 0.0269(17) -0.0066(13) 0.0114(13) -0.0029(13)
C18 0.0225(16) 0.0232(17) 0.0292(18) -0.0055(14) 0.0127(14) -0.0053(14)
C19 0.037(2) 0.019(2) 0.020(2) 0.0001(17) 0.016(2) -0.0059(18)
C20 0.102(4) 0.034(3) 0.033(3) 0.008(2) 0.023(3) -0.003(3)
C21 0.118(4) 0.037(3) 0.045(3) -0.003(2) 0.027(3) 0.010(3)
C22 0.035(3) 0.098(4) 0.057(4) 0.046(3) 0.004(3) 0.004(3)
C23 0.034(3) 0.043(3) 0.066(4) 0.010(3) 0.015(3) -0.003(2)
C24A 0.052(3) 0.035(3) 0.043(3) -0.003(3) 0.004(3) 0.002(3)
C24 0.042(2) 0.029(2) 0.039(2) -0.001(2) 0.010(2) 0.004(2)
C25 0.074(4) 0.042(3) 0.073(4) -0.011(3) 0.015(3) 0.001(3)
C26 0.089(4) 0.054(4) 0.055(4) -0.009(3) 0.006(3) 0.006(3)
N1 0.083(3) 0.015(2) 0.023(2) 0.0030(16) 0.021(2) 0.002(2)
N2 0.055(3) 0.033(2) 0.032(2) 0.0131(18) 0.027(2) 0.025(2)
N3 0.064(3) 0.025(2) 0.036(3) 0.0048(19) 0.017(2) 0.015(2)

loop_
_atom_type_symbol
_atom_type_description
_atom_type_scat_dispersion_real
_atom_type_scat_dispersion_imag
_atom_type_scat_source
C C 0.0033 0.0016 'International Tables Vol C Tables 4.2.6.8 and 6.1.1.4'
H H 0.0000 0.0000 'International Tables Vol C Tables 4.2.6.8 and 6.1.1.4'
N N 0.0061 0.0033 'International Tables Vol C Tables 4.2.6.8 and 6.1.1.4'
O O 0.0106 0.0060 'International Tables Vol C Tables 4.2.6.8 and 6.1.1.4'
Eu Eu -0.1578 3.6682 'International Tables Vol C Tables 4.2.6.8 and 6.1.1.4'
Tb Tb -0.1723 4.1537 'International Tables Vol C Tables 4.2.6.8 and 6.1.1.4'
Zn Zn 0.2839 1.4301 'International Tables Vol C Tables 4.2.6.8 and 6.1.1.4'

loop_
_geom_angle_atom_site_label_1
_geom_angle_atom_site_label_2
_geom_angle_atom_site_label_3
_geom_angle
_geom_angle_site_symmetry_1
_geom_angle_site_symmetry_3
O7 Tb1 O10 76.13(9) 3_676 2_656
O7 Tb1 O5 141.53(9) 3_676 .
O10 Tb1 O5 94.01(10) 2_656 .
O7 Tb1 O11 79.68(9) 3_676 .
O10 Tb1 O11 142.31(9) 2_656 .
O5 Tb1 O11 87.26(10) . .
O7 Tb1 O6 132.92(9) 3_676 .
O10 Tb1 O6 74.37(9) 2_656 .
O5 Tb1 O6 76.54(10) . .
O11 Tb1 O6 141.57(9) . .
O7 Tb1 O16 134.91(9) 3_676 .
O10 Tb1 O16 144.38(9) 2_656 .
O5 Tb1 O16 71.33(10) . .
O11 Tb1 O16 71.11(9) . .
O6 Tb1 O16 70.72(9) . .
O7 Tb1 O9 72.87(9) 3_676 4_575
O10 Tb1 O9 121.83(9) 2_656 4_575
O5 Tb1 O9 138.69(9) . 4_575
O11 Tb1 O9 76.58(9) . 4_575
O6 Tb1 O9 92.90(9) . 4_575
O16 Tb1 O9 67.50(9) . 4_575
O7 Tb1 O1 70.46(9) 3_676 4_585
O10 Tb1 O1 71.92(8) 2_656 4_585
O5 Tb1 O1 71.12(9) . 4_585
O11 Tb1 O1 72.96(9) . 4_585
O6 Tb1 O1 130.69(9) . 4_585
O16 Tb1 O1 128.37(9) . 4_585
O9 Tb1 O1 135.56(9) 4_575 4_585
O7 Tb1 O10 68.02(8) 3_676 4_575
O10 Tb1 O10 73.54(9) 2_656 4_575
O5 Tb1 O10 145.23(9) . 4_575
O11 Tb1 O10 122.55(8) . 4_575
O6 Tb1 O10 68.89(8) . 4_575
O16 Tb1 O10 99.82(8) . 4_575
O9 Tb1 O10 49.53(8) 4_575 4_575
O1 Tb1 O10 130.81(8) 4_585 4_575
O7 Tb1 C12 67.62(9) 3_676 4_575
O10 Tb1 C12 97.93(10) 2_656 4_575
O5 Tb1 C12 150.72(10) . 4_575
O11 Tb1 C12 99.04(10) . 4_575
O6 Tb1 C12 81.09(10) . 4_575
O16 Tb1 C12 83.65(10) . 4_575
O9 Tb1 C12 24.39(9) 4_575 4_575
O1 Tb1 C12 138.08(9) 4_585 4_575
O10 Tb1 C12 25.16(9) 4_575 4_575
O12 Zn1 O14 109.79(12) . 2
O12 Zn1 O2 111.77(12) . 4_585
O14 Zn1 O2 96.71(12) 2 4_585
O12 Zn1 O4 118.30(12) . .
O14 Zn1 O4 102.58(12) 2 .
O2 Zn1 O4 114.81(12) 4_585 .
C1 O1 Tb1 143.0(2) . 4_586
C1 O2 Zn1 117.0(3) . 4_586
C5 O3 C2 106.7(3) . .
C6 O4 Zn1 122.8(2) . .
C6 O5 Tb1 149.8(3) . .
C7 O6 Tb1 136.9(2) . .
C7 O7 Tb1 138.0(2) . 3_676
C8 O8 C11 106.0(3) . .
C12 O9 Tb1 101.4(2) . 4_576
C12 O10 Tb1 160.1(3) . 2_646
C12 O10 Tb1 87.1(2) . 4_576
Tb1 O10 Tb1 106.46(9) 2_646 4_576
C13 O11 Tb1 135.5(3) . .
C13 O12 Zn1 120.5(2) . .
C17 O13 C14 106.6(3) . .
C18 O14 Zn1 119.3(3) . 2_545
C19 O16 Tb1 130.0(3) . .
O1 C1 O2 126.3(4) . .
O1 C1 C2 117.4(3) . .
O2 C1 C2 116.3(3) . .
C3 C2 O3 110.2(4) . .
C3 C2 C1 132.6(4) . .
O3 C2 C1 117.1(3) . .
C2 C3 C4 106.5(4) . .
C2 C3 H3A 126.7 . .
C4 C3 H3A 126.7 . .
C5 C4 C3 107.0(4) . .
C5 C4 H4A 126.5 . .
C3 C4 H4A 126.5 . .
C4 C5 O3 109.5(4) . .
C4 C5 C6 131.5(4) . .
O3 C5 C6 118.6(3) . .
O5 C6 O4 126.1(4) . .
O5 C6 C5 116.3(4) . .
O4 C6 C5 117.6(3) . .
O7 C7 O6 127.9(4) . .
O7 C7 C8 113.5(3) . .
O6 C7 C8 118.6(3) . .
C9 C8 O8 110.3(3) . .
C9 C8 C7 129.3(3) . .
O8 C8 C7 120.2(3) . .
C8 C9 C10 106.8(3) . .
C8 C9 H9A 126.6 . .
C10 C9 H9A 126.6 . .
C11 C10 C9 106.8(3) . .
C11 C10 H10A 126.6 . .
C9 C10 H10A 126.6 . .
C10 C11 O8 110.2(3) . .
C10 C11 C12 131.8(4) . .
O8 C11 C12 118.0(3) . .
O9 C12 O10 121.9(3) . .
O9 C12 C11 119.5(3) . .
O10 C12 C11 118.6(3) . .
O9 C12 Tb1 54.26(19) . 4_576
O10 C12 Tb1 67.7(2) . 4_576
C11 C12 Tb1 173.2(3) . 4_576
O11 C13 O12 125.1(4) . .
O11 C13 C14 119.3(3) . .
O12 C13 C14 115.5(3) . .
C15 C14 O13 110.1(3) . .
C15 C14 C13 133.2(4) . .
O13 C14 C13 116.5(3) . .
C14 C15 C16 106.7(4) . .
C14 C15 H15A 126.7 . .
C16 C15 H15A 126.7 . .
C17 C16 C15 106.2(4) . .
C17 C16 H16A 126.9 . .
C15 C16 H16A 126.9 . .
C16 C17 O13 110.4(3) . .
C16 C17 C18 132.9(4) . .
O13 C17 C18 116.7(3) . .
O15 C18 O14 127.4(4) . .
O15 C18 C17 117.9(4) . .
O14 C18 C17 114.7(4) . .
O16 C19 N1 124.9(4) . .
O16 C19 H19 117.5 . .
N1 C19 H19 117.5 . .
N1 C20 H20A 109.5 . .
N1 C20 H20B 109.5 . .
H20A C20 H20B 109.5 . .
N1 C20 H20C 109.5 . .
H20A C20 H20C 109.5 . .
H20B C20 H20C 109.5 . .
N1 C21 H21A 109.5 . .
N1 C21 H21B 109.5 . .
H21A C21 H21B 109.5 . .
N1 C21 H21C 109.5 . .
H21A C21 H21C 109.5 . .
H21B C21 H21C 109.5 . .
N2 C22 H22A 109.5 . .
N2 C22 H22B 109.5 . .
H22A C22 H22B 109.5 . .
N2 C22 H22C 109.5 . .
H22A C22 H22C 109.5 . .
H22B C22 H22C 109.5 . .
N2 C23 H23A 109.5 . .
N2 C23 H23B 109.5 . .
H23A C23 H23B 109.5 . .
N2 C23 H23C 109.5 . .
H23A C23 H23C 109.5 . .
H23B C23 H23C 109.5 . .
O17A C24A N3 120.9(12) . .
O17A C24A H24A 119.5 . .
N3 C24A H24A 119.5 . .
O17 C24 N3 128.9(9) . .
O17 C24 H24 115.5 . .
N3 C24 H24 115.5 . .
N3 C25 H25A 109.5 . .
N3 C25 H25B 109.5 . .
H25A C25 H25B 109.5 . .
N3 C25 H25C 109.5 . .
H25A C25 H25C 109.5 . .
H25B C25 H25C 109.5 . .
N3 C26 H26A 109.5 . .
N3 C26 H26B 109.5 . .
H26A C26 H26B 109.5 . .
N3 C26 H26C 109.5 . .
H26A C26 H26C 109.5 . .
H26B C26 H26C 109.5 . .
C19 N1 C20 123.1(4) . .
C19 N1 C21 121.2(4) . .
C20 N1 C21 115.4(4) . .
C23 N2 C22 111.0(4) . .
C23 N2 H2WA 109.4 . .
C22 N2 H2WA 109.4 . .
C23 N2 H2WB 109.4 . .
C22 N2 H2WB 109.4 . .
H2WA N2 H2WB 108.0 . .
C24 N3 C26 115.9(6) . .
C24A N3 C26 112.9(8) . .
C24 N3 C25 119.7(6) . .
C24A N3 C25 116.9(7) . .
C26 N3 C25 121.6(5) . .

loop_
_geom_bond_atom_site_label_1
_geom_bond_atom_site_label_2
_geom_bond_distance
_geom_bond_site_symmetry_2
Tb1 O7 2.330(3) 3_676
Tb1 O10 2.343(3) 2_656
Tb1 O5 2.347(3) .
Tb1 O11 2.357(3) .
Tb1 O6 2.408(3) .
Tb1 O16 2.436(3) .
Tb1 O9 2.460(3) 4_575
Tb1 O1 2.549(3) 4_585
Tb1 O10 2.753(3) 4_575
Tb1 C12 2.972(4) 4_575
Zn1 O12 1.945(3) .
Zn1 O14 1.959(3) 2
Zn1 O2 1.961(3) 4_585
Zn1 O4 1.966(3) .
O1 C1 1.250(5) .
O1 Tb1 2.549(3) 4_586
O2 C1 1.266(5) .
O2 Zn1 1.961(3) 4_586
O3 C5 1.372(5) .
O3 C2 1.372(5) .
O4 C6 1.271(5) .
O5 C6 1.241(5) .
O6 C7 1.256(5) .
O7 C7 1.252(4) .
O7 Tb1 2.330(3) 3_676
O8 C8 1.368(4) .
O8 C11 1.375(4) .
O9 C12 1.252(5) .
O9 Tb1 2.460(3) 4_576
O10 C12 1.265(5) .
O10 Tb1 2.343(3) 2_646
O10 Tb1 2.753(3) 4_576
O11 C13 1.246(5) .
O12 C13 1.282(5) .
O13 C17 1.359(5) .
O13 C14 1.373(4) .
O14 C18 1.270(5) .
O14 Zn1 1.959(3) 2_545
O15 C18 1.233(5) .
O16 C19 1.230(5) .
O17A C24A 1.224(17) .
O17 C24 1.238(10) .
C1 C2 1.484(5) .
C2 C3 1.354(6) .
C3 C4 1.418(6) .
C3 H3A 0.9500 .
C4 C5 1.363(6) .
C4 H4A 0.9500 .
C5 C6 1.475(6) .
C7 C8 1.486(5) .
C8 C9 1.357(5) .
C9 C10 1.407(5) .
C9 H9A 0.9500 .
C10 C11 1.355(6) .
C10 H10A 0.9500 .
C11 C12 1.470(5) .
C12 Tb1 2.972(4) 4_576
C13 C14 1.461(5) .
C14 C15 1.351(6) .
C15 C16 1.422(6) .
C15 H15A 0.9500 .
C16 C17 1.359(6) .
C16 H16A 0.9500 .
C17 C18 1.484(6) .
C19 N1 1.296(6) .
C19 H19 0.9500 .
C20 N1 1.447(6) .
C20 H20A 0.9800 .
C20 H20B 0.9800 .
C20 H20C 0.9800 .
C21 N1 1.449(7) .
C21 H21A 0.9800 .
C21 H21B 0.9800 .
C21 H21C 0.9800 .
C22 N2 1.475(7) .
C22 H22A 0.9800 .
C22 H22B 0.9800 .
C22 H22C 0.9800 .
C23 N2 1.457(6) .
C23 H23A 0.9800 .
C23 H23B 0.9800 .
C23 H23C 0.9800 .
C24A N3 1.392(14) .
C24A H24A 0.9500 .
C24 N3 1.296(10) .
C24 H24 0.9500 .
C25 N3 1.426(7) .
C25 H25A 0.9800 .
C25 H25B 0.9800 .
C25 H25C 0.9800 .
C26 N3 1.416(8) .
C26 H26A 0.9800 .
C26 H26B 0.9800 .
C26 H26C 0.9800 .
N2 H2WA 0.9100 .
N2 H2WB 0.9100 .

loop_
_geom_torsion_atom_site_label_1
_geom_torsion_atom_site_label_2
_geom_torsion_atom_site_label_3
_geom_torsion_atom_site_label_4
_geom_torsion
_geom_torsion_site_symmetry_1
_geom_torsion_site_symmetry_4
Tb1 O1 C1 O2 -66.9(6) 4_586 .
Tb1 O1 C1 C2 115.4(4) 4_586 .
Zn1 O2 C1 O1 -8.7(5) 4_586 .
Zn1 O2 C1 C2 169.1(3) 4_586 .
C5 O3 C2 C3 -1.5(4) . .
C5 O3 C2 C1 179.5(3) . .
O1 C1 C2 C3 21.4(7) . .
O2 C1 C2 C3 -156.6(4) . .
O1 C1 C2 O3 -159.9(3) . .
O2 C1 C2 O3 22.1(5) . .
O3 C2 C3 C4 0.7(5) . .
C1 C2 C3 C4 179.5(4) . .
C2 C3 C4 C5 0.3(5) . .
C3 C4 C5 O3 -1.2(5) . .
C3 C4 C5 C6 171.5(4) . .
C2 O3 C5 C4 1.7(4) . .
C2 O3 C5 C6 -172.1(3) . .
Tb1 O5 C6 O4 67.3(7) . .
Tb1 O5 C6 C5 -111.5(5) . .
Zn1 O4 C6 O5 -9.3(6) . .
Zn1 O4 C6 C5 169.5(3) . .
C4 C5 C6 O5 1.0(7) . .
O3 C5 C6 O5 173.2(3) . .
C4 C5 C6 O4 -177.9(4) . .
O3 C5 C6 O4 -5.7(5) . .
Tb1 O7 C7 O6 -24.7(6) 3_676 .
Tb1 O7 C7 C8 154.9(3) 3_676 .
Tb1 O6 C7 O7 2.5(6) . .
Tb1 O6 C7 C8 -177.1(2) . .
C11 O8 C8 C9 -1.0(4) . .
C11 O8 C8 C7 174.9(3) . .
O7 C7 C8 C9 -1.9(6) . .
O6 C7 C8 C9 177.8(4) . .
O7 C7 C8 O8 -176.9(3) . .
O6 C7 C8 O8 2.8(5) . .
O8 C8 C9 C10 0.8(4) . .
C7 C8 C9 C10 -174.6(4) . .
C8 C9 C10 C11 -0.2(5) . .
C9 C10 C11 O8 -0.4(4) . .
C9 C10 C11 C12 178.8(4) . .
C8 O8 C11 C10 0.9(4) . .
C8 O8 C11 C12 -178.4(3) . .
Tb1 O9 C12 O10 -3.9(4) 4_576 .
Tb1 O9 C12 C11 176.7(3) 4_576 .
Tb1 O10 C12 O9 137.5(6) 2_646 .
Tb1 O10 C12 O9 3.4(4) 4_576 .
Tb1 O10 C12 C11 -43.1(9) 2_646 .
Tb1 O10 C12 C11 -177.2(3) 4_576 .
Tb1 O10 C12 Tb1 134.1(7) 2_646 4_576
C10 C11 C12 O9 160.1(4) . .
O8 C11 C12 O9 -20.7(5) . .
C10 C11 C12 O10 -19.3(7) . .
O8 C11 C12 O10 159.8(3) . .
Tb1 O11 C13 O12 81.6(5) . .
Tb1 O11 C13 C14 -98.1(4) . .
Zn1 O12 C13 O11 -0.3(6) . .
Zn1 O12 C13 C14 179.5(3) . .
C17 O13 C14 C15 0.1(5) . .
C17 O13 C14 C13 -175.8(4) . .
O11 C13 C14 C15 11.3(8) . .
O12 C13 C14 C15 -168.5(5) . .
O11 C13 C14 O13 -174.0(3) . .
O12 C13 C14 O13 6.2(6) . .
O13 C14 C15 C16 -0.3(5) . .
C13 C14 C15 C16 174.6(5) . .
C14 C15 C16 C17 0.5(5) . .
C15 C16 C17 O13 -0.5(5) . .
C15 C16 C17 C18 179.8(5) . .
C14 O13 C17 C16 0.3(5) . .
C14 O13 C17 C18 -179.9(4) . .
Zn1 O14 C18 O15 -3.5(7) 2_545 .
Zn1 O14 C18 C17 176.7(3) 2_545 .
C16 C17 C18 O15 -2.8(8) . .
O13 C17 C18 O15 177.4(4) . .
C16 C17 C18 O14 177.0(5) . .
O13 C17 C18 O14 -2.8(6) . .
Tb1 O16 C19 N1 -132.6(4) . .
O16 C19 N1 C20 -179.3(5) . .
O16 C19 N1 C21 7.8(8) . .
O17 C24 N3 C26 -10.5(15) . .
O17 C24 N3 C25 -171.8(10) . .
O17A C24A N3 C26 28.9(19) . .
O17A C24A N3 C25 177.2(15) . .
